data_4088316
loop_
_publ_author_name
'Hirasawa, Kengo'
'Tanaka, Shinya'
'Horiuchi, Takeru'
'Kobayashi, Takahiro'
'Sato, Takumi'
'Morohashi, Naoya'
'Hattori, Tetsutaro'

_publ_section_title
;
 Pd(II) Complexes Ligated by 1,3-Bis(diphenylphosphino)calix[4]arene:
 Preparation, X-ray Structures, and Catalyses
;
_journal_issue 3
_journal_name_full Organometallics
_journal_page_first 420
_journal_paper_doi 10.1021/acs.organomet.5b00999
_journal_volume 35
_journal_year 2016
_chemical_formula_sum 'C72 H82 Cl8 O2 P2 Pd2'
_chemical_formula_weight 1537.72
_space_group_IT_number 14
_space_group_name_Hall '-P 2yn'
_space_group_name_H-M_alt 'P 1 21/n 1'
_symmetry_cell_setting monoclinic
_symmetry_space_group_name_H-M 'P 1 21/n 1'
_atom_sites_solution_hydrogens geom
_atom_sites_solution_primary direct
_atom_sites_solution_secondary difmap
_audit_creation_method SHELXL-97
_cell_angle_alpha 90.00
_cell_angle_beta 102.3620(10)
_cell_angle_gamma 90.00
_cell_formula_units_Z 4
_cell_length_a 15.7273(16)
_cell_length_b 22.611(2)
_cell_length_c 19.685(2)
_cell_measurement_reflns_used 9937
_cell_measurement_temperature 100(2)
_cell_measurement_theta_max 27.78
_cell_measurement_theta_min 2.30
_cell_volume 6837.9(12)
_computing_cell_refinement 'Bruker SMART'
_computing_data_collection 'Bruker APEXII'
_computing_data_reduction 'Bruker SAINT'
_computing_molecular_graphics 'Yadokari-XG 2009 (Wakita Nemoto et al., 2009)'
_computing_publication_material 'Yadokari-XG 2009 (Wakita,Nemoto et al., 2009)'
_computing_structure_refinement 'SHELXL-97 (Sheldrick, 1997)'
_computing_structure_solution 'Bruker SHELXTL'
_diffrn_ambient_temperature 100(2)
_diffrn_detector_area_resol_mean 8.333
_diffrn_measured_fraction_theta_full 0.977
_diffrn_measured_fraction_theta_max 0.977
_diffrn_measurement_device_type 'Bruker APEX-II CCD'
_diffrn_measurement_method 'phi and omega scans'
_diffrn_radiation_monochromator 'Bruker Helios multilayered confocal mirror'
_diffrn_radiation_source 'Bruker TXS fine-focus rotating anode'
_diffrn_radiation_type MoK\a
_diffrn_radiation_wavelength 0.71073
_diffrn_reflns_av_R_equivalents 0.0361
_diffrn_reflns_av_sigmaI/netI 0.0498
_diffrn_reflns_limit_h_max 20
_diffrn_reflns_limit_h_min -11
_diffrn_reflns_limit_k_max 28
_diffrn_reflns_limit_k_min -23
_diffrn_reflns_limit_l_max 22
_diffrn_reflns_limit_l_min -25
_diffrn_reflns_number 38097
_diffrn_reflns_theta_full 27.50
_diffrn_reflns_theta_max 27.50
_diffrn_reflns_theta_min 1.39
_exptl_absorpt_coefficient_mu 0.931
_exptl_absorpt_correction_T_max 0.7456
_exptl_absorpt_correction_T_min 0.6736
_exptl_absorpt_correction_type empirical
_exptl_crystal_colour yellow
_exptl_crystal_density_diffrn 1.494
_exptl_crystal_density_method 'not measured'
_exptl_crystal_description prism
_exptl_crystal_F_000 3152
_exptl_crystal_size_max 0.15
_exptl_crystal_size_mid 0.15
_exptl_crystal_size_min 0.15
_refine_diff_density_max 0.554
_refine_diff_density_min -0.722
_refine_diff_density_rms 0.087
_refine_ls_extinction_method none
_refine_ls_goodness_of_fit_ref 1.014
_refine_ls_hydrogen_treatment mixed
_refine_ls_matrix_type full
_refine_ls_number_parameters 823
_refine_ls_number_reflns 15347
_refine_ls_number_restraints 0
_refine_ls_restrained_S_all 1.014
_refine_ls_R_factor_all 0.0516
_refine_ls_R_factor_gt 0.0332
_refine_ls_shift/su_max 0.002
_refine_ls_shift/su_mean 0.000
_refine_ls_structure_factor_coef Fsqd
_refine_ls_weighting_details 'calc w=1/[\s^2^(Fo^2^)+(0.0291P)^2^+4.6290P] where P=(Fo^2^+2Fc^2^)/3'
_refine_ls_weighting_scheme calc
_refine_ls_wR_factor_gt 0.0704
_refine_ls_wR_factor_ref 0.0785
_reflns_number_gt 11816
_reflns_number_total 15347
_reflns_threshold_expression >2sigma(I)
_cod_data_source_file om5b00999_si_002.cif
_cod_data_source_block complex8
_cod_original_cell_volume 6837.8(12)
_cod_original_sg_symbol_H-M 'P 21/n'
_cod_database_code 4088316

loop_
_symmetry_equiv_pos_as_xyz
'x, y, z'
'-x+1/2, y+1/2, -z+1/2'
'-x, -y, -z'
'x-1/2, -y-1/2, z-1/2'

loop_
_atom_site_label
_atom_site_type_symbol
_atom_site_fract_x
_atom_site_fract_y
_atom_site_fract_z
_atom_site_U_iso_or_equiv
_atom_site_adp_type
_atom_site_occupancy
_atom_site_symmetry_multiplicity
_atom_site_calc_flag
_atom_site_refinement_flags
C1 C 0.01151(16) 0.58401(12) 0.15051(13) 0.0120(5) Uani 1 1 d .
C2 C -0.07342(16) 0.60737(12) 0.12555(13) 0.0126(5) Uani 1 1 d .
C3 C -0.14499(17) 0.56993(13) 0.12301(14) 0.0153(6) Uani 1 1 d .
H1 H -0.2003 0.5850 0.1052 0.014(7) Uiso 1 1 calc R
C4 C -0.13795(17) 0.51204(13) 0.14542(14) 0.0158(6) Uani 1 1 d .
C5 C -0.05491(17) 0.49273(13) 0.17782(14) 0.0155(6) Uani 1 1 d .
H2 H -0.0487 0.4548 0.1966 0.014(7) Uiso 1 1 calc R
C6 C 0.01908(16) 0.52775(12) 0.18331(13) 0.0132(5) Uani 1 1 d .
C7 C -0.21597(17) 0.46953(13) 0.13694(15) 0.0187(6) Uani 1 1 d .
C8 C -0.30275(18) 0.50302(14) 0.11762(17) 0.0259(7) Uani 1 1 d .
H3 H -0.3501 0.4754 0.1126 0.039 Uiso 1 1 calc R
H4 H -0.3059 0.5237 0.0746 0.039 Uiso 1 1 calc R
H5 H -0.3066 0.5309 0.1536 0.039 Uiso 1 1 calc R
C9 C -0.21027(19) 0.42484(14) 0.07911(17) 0.0269(7) Uani 1 1 d .
H6 H -0.2586 0.3980 0.0732 0.040 Uiso 1 1 calc R
H7 H -0.1569 0.4030 0.0917 0.040 Uiso 1 1 calc R
H8 H -0.2117 0.4456 0.0363 0.040 Uiso 1 1 calc R
C10 C -0.2138(2) 0.43487(17) 0.20369(17) 0.0364(9) Uani 1 1 d .
H9 H -0.2629 0.4087 0.1972 0.055 Uiso 1 1 calc R
H10 H -0.2161 0.4619 0.2409 0.055 Uiso 1 1 calc R
H11 H -0.1610 0.4123 0.2150 0.055 Uiso 1 1 calc R
C11 C -0.09559(16) 0.67109(12) 0.10172(13) 0.0128(5) Uani 1 1 d .
H12 H -0.0631 0.6809 0.0666 0.006(7) Uiso 1 1 calc R
H13 H -0.1569 0.6728 0.0797 0.011(7) Uiso 1 1 calc R
C12 C -0.11370(16) 0.71587(12) 0.21621(14) 0.0129(5) Uani 1 1 d .
C13 C -0.07738(16) 0.71815(12) 0.15773(14) 0.0124(5) Uani 1 1 d .
C14 C -0.02626(16) 0.76712(12) 0.14956(14) 0.0129(5) Uani 1 1 d .
H14 H -0.0019 0.7691 0.1105 0.008(7) Uiso 1 1 calc R
C15 C -0.01035(16) 0.81325(12) 0.19794(14) 0.0131(5) Uani 1 1 d .
C16 C -0.04452(16) 0.80701(12) 0.25730(14) 0.0133(5) Uani 1 1 d .
H15 H -0.0331 0.8364 0.2911 0.015(8) Uiso 1 1 calc R
C17 C -0.09504(16) 0.75879(12) 0.26847(13) 0.0123(5) Uani 1 1 d .
C18 C 0.03696(17) 0.87015(12) 0.18454(14) 0.0153(6) Uani 1 1 d .
C19 C -0.03224(19) 0.91831(13) 0.16137(18) 0.0273(7) Uani 1 1 d .
H16 H -0.0648 0.9240 0.1969 0.041 Uiso 1 1 calc R
H17 H -0.0709 0.9063 0.1190 0.041 Uiso 1 1 calc R
H18 H -0.0042 0.9547 0.1537 0.041 Uiso 1 1 calc R
C20 C 0.1001(2) 0.89097(14) 0.25059(16) 0.0275(7) Uani 1 1 d .
H19 H 0.0688 0.8968 0.2869 0.041 Uiso 1 1 calc R
H20 H 0.1265 0.9275 0.2414 0.041 Uiso 1 1 calc R
H21 H 0.1444 0.8616 0.2648 0.041 Uiso 1 1 calc R
C21 C 0.08815(19) 0.86137(14) 0.12773(16) 0.0242(7) Uani 1 1 d .
H22 H 0.1169 0.8976 0.1207 0.036 Uiso 1 1 calc R
H23 H 0.0491 0.8502 0.0852 0.036 Uiso 1 1 calc R
H24 H 0.1307 0.8308 0.1414 0.036 Uiso 1 1 calc R
C22 C -0.13105(16) 0.75558(12) 0.33409(13) 0.0125(5) Uani 1 1 d .
H25 H -0.1937 0.7609 0.3212 0.018(8) Uiso 1 1 calc R
H26 H -0.1074 0.7884 0.3640 0.010(7) Uiso 1 1 calc R
C23 C -0.02871(16) 0.67829(12) 0.41307(13) 0.0115(5) Uani 1 1 d .
C24 C -0.02023(16) 0.61887(12) 0.43572(13) 0.0118(5) Uani 1 1 d .
C25 C -0.09577(16) 0.58512(12) 0.43222(13) 0.0141(6) Uani 1 1 d .
H27 H -0.0899 0.5467 0.4494 0.011(7) Uiso 1 1 calc R
C26 C -0.17864(17) 0.60606(13) 0.40450(14) 0.0156(6) Uani 1 1 d .
C27 C -0.18384(16) 0.66205(12) 0.37456(14) 0.0149(6) Uani 1 1 d .
H28 H -0.2383 0.6759 0.3523 0.016(8) Uiso 1 1 calc R
C28 C -0.11214(16) 0.69840(12) 0.37604(13) 0.0121(5) Uani 1 1 d .
C29 C -0.26089(17) 0.56818(14) 0.39927(16) 0.0219(7) Uani 1 1 d .
C30 C -0.2417(2) 0.50915(15) 0.4356(2) 0.0357(9) Uani 1 1 d .
H29 H -0.2948 0.4871 0.4311 0.053 Uiso 1 1 calc R
H30 H -0.2167 0.5156 0.4840 0.053 Uiso 1 1 calc R
H31 H -0.2015 0.4874 0.4148 0.053 Uiso 1 1 calc R
C31 C -0.3289(2) 0.60122(16) 0.42995(19) 0.0358(9) Uani 1 1 d .
H32 H -0.3414 0.6387 0.4070 0.054 Uiso 1 1 calc R
H33 H -0.3068 0.6076 0.4788 0.054 Uiso 1 1 calc R
H34 H -0.3813 0.5781 0.4234 0.054 Uiso 1 1 calc R
C32 C -0.2995(2) 0.55687(17) 0.32169(17) 0.0389(9) Uani 1 1 d .
H35 H -0.3121 0.5940 0.2980 0.058 Uiso 1 1 calc R
H36 H -0.3521 0.5343 0.3170 0.058 Uiso 1 1 calc R
H37 H -0.2583 0.5353 0.3017 0.058 Uiso 1 1 calc R
C33 C 0.06487(15) 0.58473(12) 0.46147(13) 0.0116(5) Uani 1 1 d .
H38 H 0.1000 0.6066 0.4998 0.000(6) Uiso 1 1 calc R
H39 H 0.0507 0.5470 0.4797 0.023(8) Uiso 1 1 calc R
C34 C 0.08680(16) 0.54321(12) 0.34631(14) 0.0127(5) Uani 1 1 d .
C35 C 0.13741(16) 0.53246(12) 0.29748(14) 0.0128(5) Uani 1 1 d .
C36 C 0.22444(16) 0.55022(12) 0.31402(14) 0.0136(6) Uani 1 1 d .
H40 H 0.2589 0.5432 0.2819 0.011(7) Uiso 1 1 calc R
C37 C 0.26176(16) 0.57790(12) 0.37616(14) 0.0129(5) Uani 1 1 d .
C38 C 0.20780(16) 0.58932(12) 0.42228(14) 0.0131(5) Uani 1 1 d .
H41 H 0.2310 0.6085 0.4639 0.015(7) Uiso 1 1 calc R
C39 C 0.11998(16) 0.57297(11) 0.40828(13) 0.0115(5) Uani 1 1 d .
C40 C 0.35941(16) 0.59256(13) 0.39612(14) 0.0161(6) Uani 1 1 d .
C41 C 0.39762(18) 0.60211(16) 0.33130(16) 0.0292(8) Uani 1 1 d .
H42 H 0.3688 0.6348 0.3049 0.044 Uiso 1 1 calc R
H43 H 0.3892 0.5671 0.3031 0.044 Uiso 1 1 calc R
H44 H 0.4587 0.6104 0.3454 0.044 Uiso 1 1 calc R
C42 C 0.37738(18) 0.64868(14) 0.44043(16) 0.0237(7) Uani 1 1 d .
H45 H 0.3481 0.6816 0.4148 0.035 Uiso 1 1 calc R
H46 H 0.4389 0.6561 0.4519 0.035 Uiso 1 1 calc R
H47 H 0.3564 0.6435 0.4824 0.035 Uiso 1 1 calc R
C43 C 0.40645(18) 0.54060(14) 0.43781(16) 0.0246(7) Uani 1 1 d .
H48 H 0.4676 0.5489 0.4507 0.037 Uiso 1 1 calc R
H49 H 0.3973 0.5054 0.4099 0.037 Uiso 1 1 calc R
H50 H 0.3839 0.5348 0.4790 0.037 Uiso 1 1 calc R
C44 C 0.10189(16) 0.50141(12) 0.22868(13) 0.0136(6) Uani 1 1 d .
H51 H 0.0902 0.4605 0.2385 0.007(7) Uiso 1 1 calc R
H52 H 0.1470 0.5014 0.2019 0.013(7) Uiso 1 1 calc R
P1 P 0.10713(4) 0.62090(3) 0.13009(4) 0.01175(14) Uani 1 1 d .
C45 C 0.06826(16) 0.65086(12) 0.04232(13) 0.0140(6) Uani 1 1 d .
C46 C 0.08989(17) 0.70757(13) 0.02526(15) 0.0180(6) Uani 1 1 d .
H53 H 0.1283 0.7301 0.0577 0.014(7) Uiso 1 1 calc R
C47 C 0.05458(18) 0.73106(14) -0.04000(15) 0.0216(6) Uani 1 1 d .
H54 H 0.0697 0.7690 -0.0511 0.012(7) Uiso 1 1 calc R
C48 C -0.00317(19) 0.69799(15) -0.08855(16) 0.0262(7) Uani 1 1 d .
H55 H -0.0282 0.7142 -0.1316 0.030(9) Uiso 1 1 calc R
C49 C -0.02348(18) 0.64072(14) -0.07272(14) 0.0209(6) Uani 1 1 d .
H56 H -0.0610 0.6181 -0.1055 0.012(7) Uiso 1 1 calc R
C50 C 0.01219(17) 0.61726(13) -0.00806(14) 0.0166(6) Uani 1 1 d .
H57 H -0.0012 0.5787 0.0022 0.006(7) Uiso 1 1 calc R
C51 C 0.17858(17) 0.56042(12) 0.11369(14) 0.0140(6) Uani 1 1 d .
C52 C 0.14296(17) 0.51159(12) 0.07446(14) 0.0163(6) Uani 1 1 d .
H58 H 0.0834 0.5101 0.0559 0.013(7) Uiso 1 1 calc R
C53 C 0.19595(18) 0.46522(13) 0.06291(15) 0.0194(6) Uani 1 1 d .
H59 H 0.1720 0.4328 0.0365 0.015(8) Uiso 1 1 calc R
C54 C 0.28454(18) 0.46730(13) 0.09074(15) 0.0220(6) Uani 1 1 d .
H60 H 0.3200 0.4360 0.0835 0.024(8) Uiso 1 1 calc R
C55 C 0.31999(18) 0.51516(13) 0.12874(15) 0.0192(6) Uani 1 1 d .
H61 H 0.3797 0.5165 0.1467 0.025(9) Uiso 1 1 calc R
C56 C 0.26776(17) 0.56202(13) 0.14095(14) 0.0158(6) Uani 1 1 d .
H62 H 0.2924 0.5943 0.1673 0.028(9) Uiso 1 1 calc R
O1 O -0.16754(11) 0.66875(8) 0.22400(10) 0.0156(4) Uani 1 1 d .
C57 C -0.25668(17) 0.67880(14) 0.19092(16) 0.0217(7) Uani 1 1 d .
H63 H -0.2788 0.7117 0.2127 0.025(9) Uiso 1 1 calc R
H64 H -0.2903 0.6441 0.1953 0.034(9) Uiso 1 1 calc R
H65 H -0.2607 0.6874 0.1426 0.012(7) Uiso 1 1 calc R
P2 P 0.06121(4) 0.73113(3) 0.43929(4) 0.01117(14) Uani 1 1 d .
C58 C 0.00908(16) 0.79906(12) 0.46146(14) 0.0137(6) Uani 1 1 d .
C59 C -0.05642(17) 0.79665(13) 0.49947(14) 0.0167(6) Uani 1 1 d .
H66 H -0.0768 0.7602 0.5109 0.013(7) Uiso 1 1 calc R
C60 C -0.09116(18) 0.84812(14) 0.52021(14) 0.0204(6) Uani 1 1 d .
H67 H -0.1350 0.8462 0.5452 0.025(9) Uiso 1 1 calc R
C61 C -0.06054(19) 0.90248(14) 0.50369(15) 0.0248(7) Uani 1 1 d .
H68 H -0.0827 0.9371 0.5188 0.031(9) Uiso 1 1 calc R
C62 C 0.00250(18) 0.90550(13) 0.46503(16) 0.0228(7) Uani 1 1 d .
H69 H 0.0220 0.9421 0.4533 0.014(7) Uiso 1 1 calc R
C63 C 0.03711(17) 0.85410(13) 0.44352(15) 0.0176(6) Uani 1 1 d .
H70 H 0.0793 0.8565 0.4169 0.010(7) Uiso 1 1 calc R
C64 C 0.11863(16) 0.70693(12) 0.52608(14) 0.0137(6) Uani 1 1 d .
C65 C 0.20901(17) 0.70090(12) 0.54156(14) 0.0150(6) Uani 1 1 d .
H71 H 0.2407 0.7109 0.5084 0.014(7) Uiso 1 1 calc R
C66 C 0.25187(18) 0.68017(13) 0.60612(15) 0.0190(6) Uani 1 1 d .
H72 H 0.3121 0.6759 0.6157 0.024(8) Uiso 1 1 calc R
C67 C 0.20602(19) 0.66590(13) 0.65606(15) 0.0212(6) Uani 1 1 d .
H73 H 0.2351 0.6519 0.6992 0.021(8) Uiso 1 1 calc R
C68 C 0.11607(18) 0.67249(13) 0.64175(15) 0.0193(6) Uani 1 1 d .
H74 H 0.0850 0.6634 0.6756 0.015(8) Uiso 1 1 calc R
C69 C 0.07278(17) 0.69249(12) 0.57728(14) 0.0145(6) Uani 1 1 d .
H75 H 0.0125 0.6964 0.5679 0.014(7) Uiso 1 1 calc R
O2 O -0.00031(11) 0.52584(8) 0.33216(10) 0.0159(4) Uani 1 1 d .
C70 C -0.01341(19) 0.46795(13) 0.35626(16) 0.0241(7) Uani 1 1 d .
H76 H 0.0128 0.4395 0.3308 0.026(9) Uiso 1 1 calc R
H77 H -0.0747 0.4602 0.3493 0.039(10) Uiso 1 1 calc R
H78 H 0.0128 0.4651 0.4049 0.026(9) Uiso 1 1 calc R
Pd1 Pd 0.176848(12) 0.687085(9) 0.207835(10) 0.01128(5) Uani 1 1 d .
Pd2 Pd 0.153125(12) 0.743892(9) 0.367145(10) 0.01074(5) Uani 1 1 d .
Cl1 Cl 0.27510(4) 0.70706(3) 0.14017(4) 0.01750(14) Uani 1 1 d .
Cl2 Cl 0.08457(4) 0.67571(3) 0.28477(3) 0.01175(13) Uani 1 1 d .
Cl3 Cl 0.25299(4) 0.75543(3) 0.29182(3) 0.01643(14) Uani 1 1 d .
Cl4 Cl 0.23445(4) 0.81083(3) 0.44075(3) 0.01638(14) Uani 1 1 d .
C71 C 0.32670(19) 0.85517(15) 0.17173(16) 0.0282(7) Uani 1 1 d .
H79 H 0.2821 0.8264 0.1752 0.025(8) Uiso 1 1 calc R
H80 H 0.3074 0.8935 0.1845 0.038(10) Uiso 1 1 calc R
Cl5 Cl 0.42484(5) 0.83576(4) 0.23006(4) 0.02924(18) Uani 1 1 d .
Cl6 Cl 0.34050(6) 0.85773(5) 0.08525(5) 0.0448(2) Uani 1 1 d .
C72 C 0.5063(2) 0.69085(16) 0.20195(19) 0.0372(9) Uani 1 1 d .
H81 H 0.4456 0.7005 0.1994 0.044(11) Uiso 1 1 calc R
H82 H 0.5244 0.7107 0.1637 0.068(14) Uiso 1 1 calc R
Cl7 Cl 0.56906(5) 0.71737(4) 0.28113(4) 0.03266(19) Uani 1 1 d .
Cl8 Cl 0.51658(5) 0.61412(4) 0.19273(4) 0.0359(2) Uani 1 1 d .

loop_
_atom_site_aniso_label
_atom_site_aniso_U_11
_atom_site_aniso_U_22
_atom_site_aniso_U_33
_atom_site_aniso_U_23
_atom_site_aniso_U_13
_atom_site_aniso_U_12
C1 0.0133(13) 0.0114(14) 0.0105(13) -0.0040(11) 0.0010(10) -0.0029(10)
C2 0.0140(13) 0.0154(14) 0.0086(13) -0.0023(11) 0.0028(10) -0.0014(10)
C3 0.0130(13) 0.0178(15) 0.0144(14) -0.0030(11) 0.0014(10) -0.0015(11)
C4 0.0178(14) 0.0169(15) 0.0134(14) -0.0025(11) 0.0050(11) -0.0046(11)
C5 0.0195(14) 0.0130(15) 0.0140(14) -0.0001(11) 0.0035(11) -0.0021(11)
C6 0.0150(13) 0.0125(14) 0.0118(13) -0.0024(11) 0.0024(10) 0.0000(10)
C7 0.0165(14) 0.0188(16) 0.0198(15) 0.0032(12) 0.0019(11) -0.0064(11)
C8 0.0157(15) 0.0244(18) 0.0374(19) -0.0051(14) 0.0049(13) -0.0058(12)
C9 0.0226(16) 0.0207(17) 0.0366(19) -0.0047(14) 0.0047(13) -0.0075(12)
C10 0.0304(18) 0.044(2) 0.033(2) 0.0119(17) 0.0030(15) -0.0192(16)
C11 0.0127(13) 0.0125(14) 0.0126(13) 0.0006(11) 0.0014(10) 0.0011(10)
C12 0.0100(12) 0.0105(14) 0.0172(14) 0.0052(11) 0.0009(10) 0.0021(10)
C13 0.0085(12) 0.0115(14) 0.0157(14) 0.0018(11) -0.0010(10) 0.0034(10)
C14 0.0108(12) 0.0150(14) 0.0130(14) 0.0050(11) 0.0026(10) 0.0036(10)
C15 0.0112(12) 0.0100(14) 0.0167(14) 0.0045(11) -0.0002(10) 0.0014(10)
C16 0.0119(12) 0.0128(14) 0.0139(14) 0.0012(11) -0.0006(10) 0.0019(10)
C17 0.0096(12) 0.0136(14) 0.0127(13) 0.0041(11) 0.0004(10) 0.0034(10)
C18 0.0161(13) 0.0098(14) 0.0200(15) 0.0025(11) 0.0039(11) -0.0010(10)
C19 0.0231(16) 0.0148(16) 0.045(2) 0.0117(15) 0.0102(14) 0.0016(12)
C20 0.0287(17) 0.0229(18) 0.0282(18) 0.0035(14) 0.0004(13) -0.0125(13)
C21 0.0256(16) 0.0192(17) 0.0316(18) 0.0005(14) 0.0146(13) -0.0068(12)
C22 0.0115(12) 0.0117(14) 0.0141(14) 0.0029(11) 0.0021(10) 0.0003(10)
C23 0.0111(12) 0.0142(14) 0.0104(13) 0.0010(11) 0.0048(10) -0.0010(10)
C24 0.0124(12) 0.0137(14) 0.0098(13) -0.0010(11) 0.0035(10) 0.0003(10)
C25 0.0147(13) 0.0142(14) 0.0142(14) 0.0030(11) 0.0047(10) 0.0000(10)
C26 0.0132(13) 0.0188(15) 0.0158(14) 0.0021(12) 0.0052(10) -0.0012(11)
C27 0.0083(12) 0.0190(15) 0.0172(14) 0.0031(12) 0.0022(10) 0.0010(10)
C28 0.0135(13) 0.0131(14) 0.0098(13) -0.0007(11) 0.0027(10) 0.0011(10)
C29 0.0128(14) 0.0234(17) 0.0278(17) 0.0079(13) 0.0008(12) -0.0052(11)
C30 0.0178(16) 0.028(2) 0.058(2) 0.0190(18) 0.0024(15) -0.0084(13)
C31 0.0173(16) 0.044(2) 0.048(2) 0.0094(18) 0.0112(15) -0.0038(14)
C32 0.035(2) 0.042(2) 0.035(2) 0.0021(17) -0.0026(15) -0.0196(16)
C33 0.0109(12) 0.0107(14) 0.0124(13) 0.0007(11) 0.0009(10) 0.0001(10)
C34 0.0097(12) 0.0104(14) 0.0178(14) 0.0045(11) 0.0023(10) 0.0007(10)
C35 0.0137(13) 0.0094(13) 0.0148(14) 0.0020(11) 0.0021(10) 0.0022(10)
C36 0.0131(13) 0.0145(14) 0.0143(14) 0.0023(11) 0.0058(10) 0.0006(10)
C37 0.0102(12) 0.0126(14) 0.0154(14) 0.0044(11) 0.0016(10) 0.0010(10)
C38 0.0136(13) 0.0121(14) 0.0119(13) 0.0016(11) -0.0010(10) 0.0002(10)
C39 0.0120(12) 0.0072(13) 0.0152(14) 0.0035(11) 0.0025(10) 0.0032(10)
C40 0.0107(13) 0.0209(16) 0.0169(14) 0.0015(12) 0.0037(11) -0.0002(11)
C41 0.0134(14) 0.049(2) 0.0248(17) 0.0046(15) 0.0036(12) -0.0085(14)
C42 0.0132(14) 0.0247(17) 0.0320(18) -0.0023(14) 0.0025(12) -0.0042(12)
C43 0.0149(14) 0.0260(18) 0.0320(18) 0.0077(14) 0.0032(12) 0.0048(12)
C44 0.0154(13) 0.0120(14) 0.0137(14) 0.0012(11) 0.0039(11) 0.0006(10)
P1 0.0121(3) 0.0108(4) 0.0124(3) -0.0015(3) 0.0025(3) -0.0013(3)
C45 0.0144(13) 0.0164(15) 0.0123(14) 0.0004(11) 0.0049(10) 0.0019(10)
C46 0.0136(13) 0.0199(16) 0.0208(15) -0.0016(12) 0.0048(11) -0.0008(11)
C47 0.0234(15) 0.0187(16) 0.0240(16) 0.0072(13) 0.0078(12) -0.0002(12)
C48 0.0279(17) 0.033(2) 0.0165(16) 0.0082(14) 0.0028(12) 0.0077(14)
C49 0.0208(15) 0.0288(18) 0.0127(14) -0.0022(13) 0.0030(11) -0.0021(12)
C50 0.0196(14) 0.0135(15) 0.0179(15) -0.0005(12) 0.0066(11) 0.0004(11)
C51 0.0153(13) 0.0141(14) 0.0140(14) 0.0030(11) 0.0064(10) 0.0016(10)
C52 0.0161(14) 0.0165(15) 0.0151(14) 0.0006(12) 0.0006(11) 0.0022(11)
C53 0.0268(16) 0.0124(15) 0.0194(15) -0.0023(12) 0.0060(12) 0.0012(12)
C54 0.0220(15) 0.0174(16) 0.0287(17) 0.0000(13) 0.0103(12) 0.0063(12)
C55 0.0138(14) 0.0172(16) 0.0267(16) 0.0043(13) 0.0046(12) 0.0031(11)
C56 0.0181(14) 0.0135(15) 0.0158(14) 0.0026(12) 0.0039(11) -0.0017(11)
O1 0.0133(9) 0.0134(10) 0.0201(10) 0.0021(8) 0.0038(8) -0.0038(7)
C57 0.0136(14) 0.0258(17) 0.0265(17) -0.0007(14) 0.0059(12) -0.0036(12)
P2 0.0095(3) 0.0115(4) 0.0125(3) 0.0001(3) 0.0026(3) -0.0004(2)
C58 0.0113(12) 0.0141(14) 0.0146(14) -0.0018(11) 0.0003(10) 0.0018(10)
C59 0.0174(14) 0.0179(15) 0.0147(14) 0.0037(12) 0.0035(11) 0.0025(11)
C60 0.0190(14) 0.0271(18) 0.0166(15) 0.0042(13) 0.0069(12) 0.0088(12)
C61 0.0284(17) 0.0201(17) 0.0242(17) -0.0069(13) 0.0020(13) 0.0087(13)
C62 0.0196(15) 0.0122(15) 0.0356(18) 0.0029(13) 0.0034(13) 0.0000(11)
C63 0.0148(13) 0.0175(15) 0.0210(15) 0.0005(12) 0.0045(11) -0.0004(11)
C64 0.0144(13) 0.0115(14) 0.0142(14) -0.0011(11) 0.0007(10) 0.0002(10)
C65 0.0167(14) 0.0134(14) 0.0155(14) -0.0004(11) 0.0047(11) -0.0033(10)
C66 0.0155(14) 0.0154(15) 0.0235(16) 0.0009(12) -0.0016(11) -0.0010(11)
C67 0.0243(15) 0.0196(16) 0.0156(15) 0.0044(12) -0.0049(12) -0.0030(12)
C68 0.0254(15) 0.0180(16) 0.0152(14) -0.0001(12) 0.0062(12) -0.0027(12)
C69 0.0129(13) 0.0149(15) 0.0158(14) -0.0014(11) 0.0032(10) -0.0007(10)
O2 0.0108(9) 0.0158(11) 0.0209(10) -0.0016(8) 0.0032(7) -0.0046(7)
C70 0.0265(16) 0.0194(17) 0.0292(18) -0.0031(14) 0.0124(13) -0.0102(13)
Pd1 0.01009(10) 0.01138(11) 0.01276(10) -0.00135(8) 0.00329(7) -0.00166(7)
Pd2 0.00951(10) 0.01112(11) 0.01180(10) -0.00051(8) 0.00275(7) -0.00190(7)
Cl1 0.0157(3) 0.0189(4) 0.0199(4) -0.0031(3) 0.0082(3) -0.0036(3)
Cl2 0.0108(3) 0.0119(3) 0.0126(3) -0.0005(2) 0.0026(2) -0.0013(2)
Cl3 0.0147(3) 0.0198(4) 0.0160(3) -0.0037(3) 0.0059(2) -0.0068(3)
Cl4 0.0158(3) 0.0154(3) 0.0174(3) -0.0030(3) 0.0024(2) -0.0049(2)
C71 0.0237(16) 0.0284(19) 0.0319(19) 0.0025(15) 0.0048(13) -0.0016(13)
Cl5 0.0254(4) 0.0275(4) 0.0340(4) 0.0079(3) 0.0047(3) -0.0007(3)
Cl6 0.0426(5) 0.0594(7) 0.0315(5) 0.0093(5) 0.0060(4) -0.0044(4)
C72 0.0285(19) 0.039(2) 0.037(2) 0.0086(17) -0.0083(15) -0.0034(15)
Cl7 0.0296(4) 0.0401(5) 0.0280(4) -0.0013(4) 0.0054(3) 0.0087(3)
Cl8 0.0317(4) 0.0400(5) 0.0339(5) 0.0000(4) 0.0022(3) -0.0055(4)

loop_
_atom_type_symbol
_atom_type_description
_atom_type_scat_dispersion_real
_atom_type_scat_dispersion_imag
_atom_type_scat_source
C C 0.0033 0.0016 'International Tables Vol C Tables 4.2.6.8 and 6.1.1.4'
H H 0.0000 0.0000 'International Tables Vol C Tables 4.2.6.8 and 6.1.1.4'
O O 0.0106 0.0060 'International Tables Vol C Tables 4.2.6.8 and 6.1.1.4'
P P 0.1023 0.0942 'International Tables Vol C Tables 4.2.6.8 and 6.1.1.4'
Cl Cl 0.1484 0.1585 'International Tables Vol C Tables 4.2.6.8 and 6.1.1.4'
Pd Pd -0.9988 1.0072 'International Tables Vol C Tables 4.2.6.8 and 6.1.1.4'

loop_
_geom_angle_atom_site_label_1
_geom_angle_atom_site_label_2
_geom_angle_atom_site_label_3
_geom_angle
C6 C1 C2 118.1(2)
C6 C1 P1 120.87(19)
C2 C1 P1 120.5(2)
C3 C2 C1 118.4(3)
C3 C2 C11 115.4(2)
C1 C2 C11 126.2(2)
C4 C3 C2 123.6(3)
C3 C4 C5 116.5(2)
C3 C4 C7 123.4(2)
C5 C4 C7 120.0(3)
C6 C5 C4 122.8(3)
C5 C6 C1 119.1(2)
C5 C6 C44 114.6(2)
C1 C6 C44 126.2(2)
C10 C7 C8 108.8(3)
C10 C7 C4 110.9(2)
C8 C7 C4 111.4(2)
C10 C7 C9 107.8(3)
C8 C7 C9 109.3(2)
C4 C7 C9 108.6(2)
C13 C11 C2 116.3(2)
O1 C12 C13 119.2(2)
O1 C12 C17 119.2(2)
C13 C12 C17 121.6(2)
C12 C13 C14 118.2(2)
C12 C13 C11 121.9(2)
C14 C13 C11 119.8(2)
C13 C14 C15 122.4(3)
C16 C15 C14 116.8(2)
C16 C15 C18 121.1(2)
C14 C15 C18 122.0(2)
C15 C16 C17 123.1(3)
C16 C17 C12 117.6(2)
C16 C17 C22 120.0(2)
C12 C17 C22 122.3(2)
C21 C18 C20 108.4(2)
C21 C18 C15 111.6(2)
C20 C18 C15 111.2(2)
C21 C18 C19 109.0(2)
C20 C18 C19 108.8(2)
C15 C18 C19 107.8(2)
C17 C22 C28 115.8(2)
C24 C23 C28 118.5(2)
C24 C23 P2 120.96(19)
C28 C23 P2 120.2(2)
C25 C24 C23 118.7(2)
C25 C24 C33 114.4(2)
C23 C24 C33 126.8(2)
C26 C25 C24 123.4(3)
C25 C26 C27 116.3(2)
C25 C26 C29 122.9(3)
C27 C26 C29 120.4(2)
C28 C27 C26 123.7(2)
C27 C28 C23 118.3(2)
C27 C28 C22 115.2(2)
C23 C28 C22 126.5(2)
C30 C29 C31 109.2(3)
C30 C29 C26 112.4(2)
C31 C29 C26 110.6(3)
C30 C29 C32 108.6(3)
C31 C29 C32 108.2(3)
C26 C29 C32 107.9(2)
C39 C33 C24 116.5(2)
C39 C34 C35 121.7(2)
C39 C34 O2 118.6(2)
C35 C34 O2 119.6(2)
C34 C35 C36 117.7(2)
C34 C35 C44 122.6(2)
C36 C35 C44 119.7(2)
C37 C36 C35 122.9(2)
C36 C37 C38 117.2(2)
C36 C37 C40 122.2(2)
C38 C37 C40 120.5(2)
C37 C38 C39 122.4(2)
C34 C39 C38 118.0(2)
C34 C39 C33 121.8(2)
C38 C39 C33 120.2(2)
C43 C40 C42 108.8(2)
C43 C40 C37 108.3(2)
C42 C40 C37 112.1(2)
C43 C40 C41 108.8(2)
C42 C40 C41 107.4(2)
C37 C40 C41 111.4(2)
C35 C44 C6 116.3(2)
C45 P1 C1 104.49(12)
C45 P1 C51 101.65(12)
C1 P1 C51 105.06(12)
C45 P1 Pd1 114.23(9)
C1 P1 Pd1 117.09(9)
C51 P1 Pd1 112.72(9)
C46 C45 C50 118.7(2)
C46 C45 P1 121.3(2)
C50 C45 P1 119.9(2)
C45 C46 C47 120.5(3)
C48 C47 C46 120.2(3)
C49 C48 C47 119.8(3)
C50 C49 C48 119.9(3)
C49 C50 C45 120.9(3)
C56 C51 C52 119.1(2)
C56 C51 P1 121.0(2)
C52 C51 P1 119.8(2)
C53 C52 C51 120.3(3)
C54 C53 C52 119.9(3)
C55 C54 C53 120.1(3)
C54 C55 C56 120.7(3)
C51 C56 C55 119.8(3)
C12 O1 C57 112.9(2)
C64 P2 C58 100.59(12)
C64 P2 C23 105.24(12)
C58 P2 C23 104.75(12)
C64 P2 Pd2 111.76(9)
C58 P2 Pd2 114.97(9)
C23 P2 Pd2 117.72(9)
C63 C58 C59 118.7(3)
C63 C58 P2 120.4(2)
C59 C58 P2 120.8(2)
C60 C59 C58 120.5(3)
C59 C60 C61 119.9(3)
C62 C61 C60 120.2(3)
C61 C62 C63 120.3(3)
C62 C63 C58 120.4(3)
C65 C64 C69 118.6(2)
C65 C64 P2 120.5(2)
C69 C64 P2 120.90(19)
C66 C65 C64 120.4(3)
C67 C66 C65 120.5(3)
C66 C67 C68 119.7(3)
C69 C68 C67 120.1(3)
C68 C69 C64 120.7(2)
C34 O2 C70 113.5(2)
P1 Pd1 Cl1 91.53(3)
P1 Pd1 Cl2 95.06(2)
Cl1 Pd1 Cl2 173.37(2)
P1 Pd1 Cl3 178.60(3)
Cl1 Pd1 Cl3 88.53(2)
Cl2 Pd1 Cl3 84.90(2)
P2 Pd2 Cl4 91.87(3)
P2 Pd2 Cl2 95.18(2)
Cl4 Pd2 Cl2 172.79(2)
P2 Pd2 Cl3 178.57(3)
Cl4 Pd2 Cl3 88.18(2)
Cl2 Pd2 Cl3 84.73(2)
Pd1 Cl2 Pd2 96.88(2)
Pd1 Cl3 Pd2 93.44(2)
Cl6 C71 Cl5 111.35(17)
Cl8 C72 Cl7 112.42(19)

loop_
_geom_bond_atom_site_label_1
_geom_bond_atom_site_label_2
_geom_bond_distance
C1 C6 1.420(4)
C1 C2 1.423(3)
C1 P1 1.838(3)
C2 C3 1.401(4)
C2 C11 1.532(4)
C3 C4 1.378(4)
C4 C5 1.395(4)
C4 C7 1.539(4)
C5 C6 1.393(4)
C6 C44 1.533(3)
C7 C10 1.524(4)
C7 C8 1.536(4)
C7 C9 1.539(4)
C11 C13 1.515(4)
C12 O1 1.390(3)
C12 C13 1.391(4)
C12 C17 1.399(4)
C13 C14 1.398(4)
C14 C15 1.398(4)
C15 C16 1.394(4)
C15 C18 1.537(4)
C16 C17 1.394(4)
C17 C22 1.519(4)
C18 C21 1.524(4)
C18 C20 1.531(4)
C18 C19 1.538(4)
C22 C28 1.529(4)
C23 C24 1.413(4)
C23 C28 1.432(3)
C23 P2 1.839(3)
C24 C25 1.401(4)
C24 C33 1.534(3)
C25 C26 1.384(4)
C26 C27 1.391(4)
C26 C29 1.536(4)
C27 C28 1.391(4)
C29 C30 1.514(4)
C29 C31 1.531(4)
C29 C32 1.539(4)
C33 C39 1.519(3)
C34 C39 1.393(4)
C34 C35 1.394(4)
C34 O2 1.395(3)
C35 C36 1.396(3)
C35 C44 1.522(4)
C36 C37 1.388(4)
C37 C38 1.393(4)
C37 C40 1.538(3)
C38 C39 1.399(3)
C40 C43 1.530(4)
C40 C42 1.531(4)
C40 C41 1.538(4)
P1 C45 1.835(3)
P1 C51 1.842(3)
P1 Pd1 2.2506(7)
C45 C46 1.386(4)
C45 C50 1.401(4)
C46 C47 1.391(4)
C47 C48 1.388(4)
C48 C49 1.385(4)
C49 C50 1.382(4)
C51 C56 1.391(4)
C51 C52 1.394(4)
C52 C53 1.388(4)
C53 C54 1.385(4)
C54 C55 1.365(4)
C55 C56 1.393(4)
O1 C57 1.432(3)
P2 C64 1.837(3)
P2 C58 1.837(3)
P2 Pd2 2.2515(7)
C58 C63 1.391(4)
C58 C59 1.398(4)
C59 C60 1.384(4)
C60 C61 1.384(4)
C61 C62 1.375(4)
C62 C63 1.387(4)
C64 C65 1.395(4)
C64 C69 1.398(4)
C65 C66 1.387(4)
C66 C67 1.376(4)
C67 C68 1.390(4)
C68 C69 1.381(4)
O2 C70 1.422(3)
Pd1 Cl1 2.2907(7)
Pd1 Cl2 2.3253(7)
Pd1 Cl3 2.3891(7)
Pd2 Cl4 2.2875(7)
Pd2 Cl2 2.3281(7)
Pd2 Cl3 2.3939(7)
C71 Cl6 1.763(3)
C71 Cl5 1.771(3)
C72 Cl8 1.755(4)
C72 Cl7 1.762(3)

loop_
_geom_torsion_atom_site_label_1
_geom_torsion_atom_site_label_2
_geom_torsion_atom_site_label_3
_geom_torsion_atom_site_label_4
_geom_torsion
C6 C1 C2 C3 -11.4(4)
P1 C1 C2 C3 160.4(2)
C6 C1 C2 C11 167.5(2)
P1 C1 C2 C11 -20.8(4)
C1 C2 C3 C4 2.1(4)
C11 C2 C3 C4 -176.8(2)
C2 C3 C4 C5 5.9(4)
C2 C3 C4 C7 -174.7(3)
C3 C4 C5 C6 -4.7(4)
C7 C4 C5 C6 175.9(3)
C4 C5 C6 C1 -4.6(4)
C4 C5 C6 C44 172.6(2)
C2 C1 C6 C5 12.6(4)
P1 C1 C6 C5 -159.2(2)
C2 C1 C6 C44 -164.2(2)
P1 C1 C6 C44 24.0(4)
C3 C4 C7 C10 -135.2(3)
C5 C4 C7 C10 44.1(4)
C3 C4 C7 C8 -13.9(4)
C5 C4 C7 C8 165.5(3)
C3 C4 C7 C9 106.5(3)
C5 C4 C7 C9 -74.1(3)
C3 C2 C11 C13 110.7(3)
C1 C2 C11 C13 -68.2(3)
O1 C12 C13 C14 177.5(2)
C17 C12 C13 C14 -4.7(4)
O1 C12 C13 C11 0.7(4)
C17 C12 C13 C11 178.6(2)
C2 C11 C13 C12 -56.9(3)
C2 C11 C13 C14 126.4(3)
C12 C13 C14 C15 0.3(4)
C11 C13 C14 C15 177.1(2)
C13 C14 C15 C16 3.1(4)
C13 C14 C15 C18 -172.8(2)
C14 C15 C16 C17 -2.3(4)
C18 C15 C16 C17 173.7(2)
C15 C16 C17 C12 -1.8(4)
C15 C16 C17 C22 -179.1(2)
O1 C12 C17 C16 -176.7(2)
C13 C12 C17 C16 5.4(4)
O1 C12 C17 C22 0.5(4)
C13 C12 C17 C22 -177.3(2)
C16 C15 C18 C21 165.4(2)
C14 C15 C18 C21 -18.8(3)
C16 C15 C18 C20 44.3(3)
C14 C15 C18 C20 -139.9(3)
C16 C15 C18 C19 -74.9(3)
C14 C15 C18 C19 100.9(3)
C16 C17 C22 C28 -127.8(3)
C12 C17 C22 C28 55.1(3)
C28 C23 C24 C25 -11.2(4)
P2 C23 C24 C25 161.6(2)
C28 C23 C24 C33 165.7(2)
P2 C23 C24 C33 -21.6(4)
C23 C24 C25 C26 3.2(4)
C33 C24 C25 C26 -174.0(2)
C24 C25 C26 C27 4.8(4)
C24 C25 C26 C29 178.4(3)
C25 C26 C27 C28 -5.0(4)
C29 C26 C27 C28 -178.8(3)
C26 C27 C28 C23 -2.9(4)
C26 C27 C28 C22 174.4(3)
C24 C23 C28 C27 11.0(4)
P2 C23 C28 C27 -161.8(2)
C24 C23 C28 C22 -165.9(2)
P2 C23 C28 C22 21.3(4)
C17 C22 C28 C27 -109.6(3)
C17 C22 C28 C23 67.4(3)
C25 C26 C29 C30 7.2(4)
C27 C26 C29 C30 -179.5(3)
C25 C26 C29 C31 129.4(3)
C27 C26 C29 C31 -57.2(4)
C25 C26 C29 C32 -112.5(3)
C27 C26 C29 C32 60.9(4)
C25 C24 C33 C39 110.8(3)
C23 C24 C33 C39 -66.2(3)
C39 C34 C35 C36 2.8(4)
O2 C34 C35 C36 -179.5(2)
C39 C34 C35 C44 -178.4(2)
O2 C34 C35 C44 -0.8(4)
C34 C35 C36 C37 -0.2(4)
C44 C35 C36 C37 -179.0(2)
C35 C36 C37 C38 -1.7(4)
C35 C36 C37 C40 174.9(2)
C36 C37 C38 C39 1.2(4)
C40 C37 C38 C39 -175.5(2)
C35 C34 C39 C38 -3.3(4)
O2 C34 C39 C38 179.0(2)
C35 C34 C39 C33 180.0(2)
O2 C34 C39 C33 2.3(4)
C37 C38 C39 C34 1.2(4)
C37 C38 C39 C33 178.0(2)
C24 C33 C39 C34 -56.7(3)
C24 C33 C39 C38 126.7(3)
C36 C37 C40 C43 -91.7(3)
C38 C37 C40 C43 84.8(3)
C36 C37 C40 C42 148.3(3)
C38 C37 C40 C42 -35.2(3)
C36 C37 C40 C41 27.9(4)
C38 C37 C40 C41 -155.6(3)
C34 C35 C44 C6 54.0(3)
C36 C35 C44 C6 -127.4(3)
C5 C6 C44 C35 -110.7(3)
C1 C6 C44 C35 66.2(3)
C6 C1 P1 C45 137.2(2)
C2 C1 P1 C45 -34.4(2)
C6 C1 P1 C51 30.6(2)
C2 C1 P1 C51 -141.0(2)
C6 C1 P1 Pd1 -95.4(2)
C2 C1 P1 Pd1 93.1(2)
C1 P1 C45 C46 136.3(2)
C51 P1 C45 C46 -114.6(2)
Pd1 P1 C45 C46 7.0(2)
C1 P1 C45 C50 -40.7(2)
C51 P1 C45 C50 68.4(2)
Pd1 P1 C45 C50 -169.89(18)
C50 C45 C46 C47 1.7(4)
P1 C45 C46 C47 -175.2(2)
C45 C46 C47 C48 0.4(4)
C46 C47 C48 C49 -2.1(4)
C47 C48 C49 C50 1.6(4)
C48 C49 C50 C45 0.6(4)
C46 C45 C50 C49 -2.3(4)
P1 C45 C50 C49 174.7(2)
C45 P1 C51 C56 115.0(2)
C1 P1 C51 C56 -136.3(2)
Pd1 P1 C51 C56 -7.7(2)
C45 P1 C51 C52 -66.2(2)
C1 P1 C51 C52 42.5(2)
Pd1 P1 C51 C52 171.07(19)
C56 C51 C52 C53 0.1(4)
P1 C51 C52 C53 -178.7(2)
C51 C52 C53 C54 0.3(4)
C52 C53 C54 C55 -0.8(4)
C53 C54 C55 C56 0.9(5)
C52 C51 C56 C55 0.1(4)
P1 C51 C56 C55 178.8(2)
C54 C55 C56 C51 -0.6(4)
C13 C12 O1 C57 -87.4(3)
C17 C12 O1 C57 94.7(3)
C24 C23 P2 C64 -31.4(2)
C28 C23 P2 C64 141.2(2)
C24 C23 P2 C58 -136.9(2)
C28 C23 P2 C58 35.7(2)
C24 C23 P2 Pd2 93.9(2)
C28 C23 P2 Pd2 -93.5(2)
C64 P2 C58 C63 110.0(2)
C23 P2 C58 C63 -141.0(2)
Pd2 P2 C58 C63 -10.2(2)
C64 P2 C58 C59 -66.9(2)
C23 P2 C58 C59 42.1(2)
Pd2 P2 C58 C59 172.93(18)
C63 C58 C59 C60 -1.5(4)
P2 C58 C59 C60 175.4(2)
C58 C59 C60 C61 -0.4(4)
C59 C60 C61 C62 1.9(4)
C60 C61 C62 C63 -1.3(4)
C61 C62 C63 C58 -0.7(4)
C59 C58 C63 C62 2.1(4)
P2 C58 C63 C62 -174.9(2)
C58 P2 C64 C65 -119.9(2)
C23 P2 C64 C65 131.5(2)
Pd2 P2 C64 C65 2.6(2)
C58 P2 C64 C69 62.0(2)
C23 P2 C64 C69 -46.6(3)
Pd2 P2 C64 C69 -175.50(19)
C69 C64 C65 C66 0.9(4)
P2 C64 C65 C66 -177.2(2)
C64 C65 C66 C67 -0.7(4)
C65 C66 C67 C68 -0.2(4)
C66 C67 C68 C69 0.9(4)
C67 C68 C69 C64 -0.7(4)
C65 C64 C69 C68 -0.2(4)
P2 C64 C69 C68 177.9(2)
C39 C34 O2 C70 -91.1(3)
C35 C34 O2 C70 91.2(3)
C45 P1 Pd1 Cl1 -56.65(9)
C1 P1 Pd1 Cl1 -179.23(10)
C51 P1 Pd1 Cl1 58.72(10)
C45 P1 Pd1 Cl2 122.60(9)
C1 P1 Pd1 Cl2 0.02(10)
C51 P1 Pd1 Cl2 -122.03(10)
C45 P1 Pd1 Cl3 -149.1(10)
C1 P1 Pd1 Cl3 88.3(11)
C51 P1 Pd1 Cl3 -33.7(11)
C64 P2 Pd2 Cl4 -57.34(10)
C58 P2 Pd2 Cl4 56.50(9)
C23 P2 Pd2 Cl4 -179.31(10)
C64 P2 Pd2 Cl2 121.21(10)
C58 P2 Pd2 Cl2 -124.96(9)
C23 P2 Pd2 Cl2 -0.77(10)
C64 P2 Pd2 Cl3 34.6(11)
C58 P2 Pd2 Cl3 148.4(10)
C23 P2 Pd2 Cl3 -87.4(10)
P1 Pd1 Cl2 Pd2 -179.76(2)
Cl1 Pd1 Cl2 Pd2 -6.3(2)
Cl3 Pd1 Cl2 Pd2 1.64(2)
P2 Pd2 Cl2 Pd1 179.79(2)
Cl4 Pd2 Cl2 Pd1 -11.9(2)
Cl3 Pd2 Cl2 Pd1 -1.64(2)
P1 Pd1 Cl3 Pd2 -90.0(10)
Cl1 Pd1 Cl3 Pd2 177.50(3)
Cl2 Pd1 Cl3 Pd2 -1.59(2)
P2 Pd2 Cl3 Pd1 88.4(10)
Cl4 Pd2 Cl3 Pd1 -179.69(3)
Cl2 Pd2 Cl3 Pd1 1.59(2)
